data_7710592
loop_
_publ_author_name
'Aldrich, Kelly E.'
'Popov, Ivan A.'
'Root, Harrison D.'
'Batista, Enrique R.'
'Greer, Samuel M.'
'Kozimor, Stosh A.'
'Lilley, Laura M.'
'Livshits, Maksim Y.'
'Mocko, Veronika'
'Janicke, Michael T.'
'Scott, Brian L.'
'Stein, Benjamin W.'
'Yang, Ping'

_publ_section_title
;
 Synthesis, solid-state, solution, and theoretical characterization of an
 &#x201C;in-cage&#x201D; scandium-NOTA complex
;
_journal_name_full 'Dalton Transactions'
_journal_paper_doi 10.1039/D1DT03887G
_journal_year 2022
_chemical_formula_moiety 'C28.01 H45.37 N6 Na3 O18 Sc2, 5.5(H2 O), 3.5(O), 0.5(H2 O2)'
_chemical_formula_sum 'C28.01 H59.39 N6 Na3 O28 Sc2'
_chemical_formula_weight 1087.16
_space_group_crystal_system monoclinic
_space_group_IT_number 15
_space_group_name_Hall '-C 2yc'
_space_group_name_H-M_alt 'C 1 2/c 1'
_atom_sites_solution_hydrogens mixed
_atom_sites_solution_primary dual
_audit_creation_date 2021-04-05
_audit_creation_method
;
Olex2 1.2
(compiled 2018.05.29 svn.r3508 for OlexSys, GUI svn.r5506)
;
_audit_update_record
;
2021-04-08 deposited with the CCDC.	2022-05-20 downloaded from the CCDC.
;
_cell_angle_alpha 90
_cell_angle_beta 107.9050(10)
_cell_angle_gamma 90
_cell_formula_units_Z 8
_cell_length_a 34.9608(7)
_cell_length_b 19.7499(4)
_cell_length_c 14.5059(3)
_cell_measurement_reflns_used 9872
_cell_measurement_temperature 100(2)
_cell_measurement_theta_max 27.85
_cell_measurement_theta_min 2.40
_cell_volume 9530.8(3)
_computing_cell_refinement 'SAINT V8.38A (?, 2016)'
_computing_data_reduction 'SAINT V8.38A (?, 2016)'
_computing_molecular_graphics 'Olex2 (Dolomanov et al., 2009)'
_computing_publication_material 'Olex2 (Dolomanov et al., 2009)'
_computing_structure_refinement 'XL (Sheldrick, 2008)'
_computing_structure_solution 'XT (Sheldrick, 2015)'
_diffrn_ambient_temperature 100.0
_diffrn_measured_fraction_theta_full 1.000
_diffrn_measured_fraction_theta_max 0.995
_diffrn_measurement_device_type 'Bruker APEX-II CCD'
_diffrn_measurement_method '\f and \w scans'
_diffrn_radiation_type MoK\a
_diffrn_radiation_wavelength 0.71073
_diffrn_reflns_av_R_equivalents 0.0451
_diffrn_reflns_av_unetI/netI 0.0359
_diffrn_reflns_Laue_measured_fraction_full 1.000
_diffrn_reflns_Laue_measured_fraction_max 0.995
_diffrn_reflns_limit_h_max 45
_diffrn_reflns_limit_h_min -45
_diffrn_reflns_limit_k_max 19
_diffrn_reflns_limit_k_min -25
_diffrn_reflns_limit_l_max 19
_diffrn_reflns_limit_l_min -18
_diffrn_reflns_number 53239
_diffrn_reflns_point_group_measured_fraction_full 1.000
_diffrn_reflns_point_group_measured_fraction_max 0.995
_diffrn_reflns_theta_full 25.242
_diffrn_reflns_theta_max 27.917
_diffrn_reflns_theta_min 2.042
_diffrn_standards_number 0
_exptl_absorpt_coefficient_mu 0.407
_exptl_absorpt_correction_T_max 0.7456
_exptl_absorpt_correction_T_min 0.7059
_exptl_absorpt_correction_type multi-scan
_exptl_absorpt_process_details
'SADABS-2016/2 (Bruker,2016/2) was used for absorption correction. wR2(int) was 0.0684 before and 0.0508 after correction. The Ratio of minimum to maximum transmission is 0.9468. The \l/2 correction factor is Not present.'
_exptl_crystal_colour 'clear colourless'
_exptl_crystal_colour_lustre clear
_exptl_crystal_colour_primary colourless
_exptl_crystal_density_diffrn 1.515
_exptl_crystal_description plate
_exptl_crystal_F_000 4547
_exptl_crystal_size_max 0.16
_exptl_crystal_size_mid 0.12
_exptl_crystal_size_min 0.06
_refine_diff_density_max 1.781
_refine_diff_density_min -0.765
_refine_diff_density_rms 0.107
_refine_ls_extinction_method none
_refine_ls_goodness_of_fit_ref 1.082
_refine_ls_hydrogen_treatment mixed
_refine_ls_matrix_type full
_refine_ls_number_parameters 427
_refine_ls_number_reflns 11371
_refine_ls_number_restraints 59
_refine_ls_restrained_S_all 1.116
_refine_ls_R_factor_all 0.0732
_refine_ls_R_factor_gt 0.0608
_refine_ls_shift/su_max 0.000
_refine_ls_shift/su_mean 0.000
_refine_ls_structure_factor_coef Fsqd
_refine_ls_weighting_details 'w=1/[\s^2^(Fo^2^)+(0.0668P)^2^+46.0106P] where P=(Fo^2^+2Fc^2^)/3'
_refine_ls_weighting_scheme calc
_refine_ls_wR_factor_gt 0.1511
_refine_ls_wR_factor_ref 0.1583
_reflns_Friedel_coverage 0.000
_reflns_number_gt 9591
_reflns_number_total 11371
_reflns_threshold_expression 'I > 2\s(I)'
_cod_data_source_file d1dt03887g2.cif
_cod_data_source_block final
_cod_database_code 7710592
_shelx_shelxl_version_number 2018/3
_shelx_space_group_comment
;
The symmetry employed for this shelxl refinement is uniquely defined
by the following loop, which should always be used as a source of
symmetry information in preference to the above space-group names.
They are only intended as comments.
;
_shelx_estimated_absorpt_t_max 0.976
_shelx_estimated_absorpt_t_min 0.938
_olex2_refinement_description
;
1. Fixed Uiso
 At 1.2 times of:
  All C(H) groups, All C(H,H) groups
 At 1.5 times of:
  All C(H,H,H) groups, All O(H) groups, All O(H,H) groups
2. Restrained distances
 H18C-O18
 0.92 with sigma of 0.02
 H18D-O18
 0.92 with sigma of 0.02
 H28E-O28 = O28-H28D
 0.96 with sigma of 0.02
 O24-H24C = H24C-H24D
 0.96 with sigma of 0.02
 H24D-H24C
 1.45 with sigma of 0.02
 H27A-O27 = O27-H27B
 0.96 with sigma of 0.02
 H22E-O22 = O22-H22F
 0.96 with sigma of 0.02
 H31B-O31 = O31-H31A
 0.96 with sigma of 0.02
 H32A-O32 = O32-H32B
 0.96 with sigma of 0.02
 H21E-O20 = O20-H21F
 0.96 with sigma of 0.02
3. Rigid bond restraints
 O24
 with sigma for 1-2 distances of 0.01 and sigma for 1-3 distances of 0.01
 O25
 with sigma for 1-2 distances of 0.01 and sigma for 1-3 distances of 0.01
 O26
 with sigma for 1-2 distances of 0.01 and sigma for 1-3 distances of 0.01
4. Uiso/Uaniso restraints and constraints
C22A \\sim C21A \\sim C18A \\sim C26B \\sim C25B: within 2A with sigma of 0.04
and sigma for terminal atoms of 0.08
C26A \\sim C25A \\sim C22B \\sim C21B \\sim C18B \\sim C17B: within 2A with
sigma of 0.04 and sigma for terminal atoms of 0.08
O23 \\sim O24: within 2A with sigma of 0.04 and sigma for terminal atoms of 0.08
O32 \\sim O31: within 2A with sigma of 0.04 and sigma for terminal atoms of 0.08
O30 \\sim O29: within 2A with sigma of 0.04 and sigma for terminal atoms of 0.08
Uanis(C17B) = Uanis(C18B) = Uanis(C21B) = Uanis(C22B) = Uanis(C25A) =
Uanis(C26A)
Uanis(C21A) = Uanis(C22A) = Uanis(C25B) = Uanis(C26B) = Uanis(C18A) =
Uanis(C17A)
Uanis(O32) = Uanis(O31)
Uanis(O29) = Uanis(O30)
Uanis(O21) = Uanis(O20)
5. Others
 Fixed Sof: C26B(0.75) H26A(0.75) H26B(0.75) C22A(0.75) H22A(0.75) H22B(0.75)
 C25B(0.75) H25A(0.75) H25B(0.75) C18A(0.75) H18A(0.75) H18B(0.75) C17A(0.75)
 H17A(0.75) H17B(0.75) C26A(0.25) H26C(0.25) H26D(0.25) C22B(0.25) H22C(0.25)
 H22D(0.25) C21B(0.25) H21C(0.25) H21D(0.25) C17B(0.25) H17E(0.25) C25A(0.25)
 H25C(0.25) C18B(0.25) H18E(0.25) H18F(0.25) O32(0.5) H32B(0.5) H32A(0.5)
 O26(0.5) O21(0.5) O22(0.5) H22E(0.5) H22F(0.5) O29(0.75) O23(0.5) O31(0.5)
 H31A(0.5) H31B(0.5) O30(0.25) O20(0.5) H21E(0.5) H21F(0.5) O0AA(0.5)
 Fixed X: Sc2(0.32969) Sc1(0.36149) O1(0.30523) O2(0.25803) O5(0.321771)
 O14(0.314409) O3(0.37804) O12(0.318161) O7(0.33262) O11(0.30978) O8(0.38934)
 O6(0.317321) O13(0.315141) O9(0.29429) O16(0.318061) O15(0.26486) O10(0.28908)
 O4(0.42567) N1(0.35906) N3(0.38695) N2(0.4296) N5(0.383201) N4(0.37597)
 C1(0.29154) N6(0.387409) C10(0.37579) H10A(0.374929) H10B(0.39495) C8(0.43094)
 H8A(0.44226) H8B(0.435889) C11(0.363261) H11A(0.37119) H11B(0.33568)
 C26B(0.41133) H26A(0.416699) H26B(0.433749) C3(0.39177) H3A(0.39501)
 H3B(0.384429) C4(0.432039) H4A(0.451489) H4B(0.443549) C21A(0.406528)
 H21A(0.38843) H21B(0.42775) C22A(0.4206) H22A(0.42862) H22B(0.44018)
 C25B(0.402559) C16(0.35402) C14(0.362) C18A(0.407009) C20(0.36447)
 C6(0.445789) C5(0.414579) C28(0.25433) C24(0.36989) C17A(0.38799)
 H17A(0.363501) H17B(0.40831) C15(0.308941) C27(0.279929) C23(0.33012)
 C13(0.361131) C19(0.328171) C12(0.36746) C2(0.3197) C7(0.452) C9(0.33474)
 Na2(0.23129) Na3(0.247429) O18(0.246089) O17(0.236059) Na1(0.30666)
 C26A(0.393981) C22B(0.4078) C21B(0.421081) C17B(0.410769) C25A(0.41225)
 C18B(0.39865) O19(0.22062) O27(0.07886) O24(0.03039) O32(0.03189) O28(0.16606)
 O26(0.02282) O21(0.04772) O25(0.00718) O22(0.032109) O29(-0.03773) O23(-
 0.003421) O31(0.03098) O30(-0.04096) O20(0.05991) H18C(0.2713) H18D(0.230549)
 H17D(0.25996)
 Fixed Y: Sc2(0.58162) Sc1(0.839469) O1(0.796679) O2(0.764649) O5(0.919519)
 O14(0.61141) O3(0.734019) O12(0.64052) O7(0.80211) O11(0.59356) O8(0.858251)
 O6(1.02274) O13(0.562341) O9(0.492) O16(0.688141) O15(0.623281) O10(0.379649)
 O4(0.659961) N1(0.833981) N3(0.945889) N2(0.825861) N5(0.627021) N4(0.49095)
 C1(0.78731) N6(0.601861) C10(0.996229) H10A(1.044539) H10B(0.994479)
 C8(0.94874) H8A(0.989009) H8B(0.94632) C11(0.95879) H11A(0.9991)
 H11B(0.962429) C26B(0.489149) H26A(0.444059) H26B(0.509459) C3(0.784989)
 H3A(0.78116) H3B(0.7411) C4(0.80604) H4A(0.76967) H4B(0.84506) C21A(0.67595)
 H21A(0.714109) H21B(0.69462) C22A(0.63989) H22A(0.671721) H22B(0.610061)
 C25B(0.52957) C16(0.42585) C14(0.833549) C18A(0.57488) C20(0.668322)
 C6(0.77132) C5(0.716209) C28(0.74037) C24(0.633941) C17A(0.50482)
 H17A(0.49982) H17B(0.469419) C15(0.432619) C27(0.68097) C23(0.60023)
 C13(0.83029) C19(0.63113) C12(0.90175) C2(0.80585) C7(0.88991) C9(0.979508)
 Na2(0.34782) Na3(0.522281) O18(0.409789) O17(0.55867) Na1(0.297689)
 C26A(0.49099) C22B(0.67191) C21B(0.648061) C17B(0.49858) C25A(0.55933)
 C18B(0.549449) O19(0.4252) O27(0.33873) O24(0.1372) O32(0.35293) O28(0.34487)
 O26(0.24094) O21(0.41938) O25(0.02013) O22(0.26523) O29(0.45821) O23(0.11985)
 O31(0.368461) O30(0.42865) O20(0.447049) H18C(0.398391) H18D(0.41166)
 H17D(0.57342)
 Fixed Z: Sc2(0.49933) Sc1(0.08919) O1(0.01203) O2(-0.123011) O5(0.103331)
 O14(0.207669) O3(0.11609) O12(0.770599) O7(0.20892) O11(0.62541) O8(0.24591)
 O6(0.162061) O13(0.34589) O9(0.484109) O16(0.46175) O15(0.430309) O10(0.49331)
 O4(0.1926) N1(-0.076719) N3(0.05436) N2(0.0948) N5(0.627251) N4(0.55081) C1(-
 0.080571) N6(0.442479) C10(0.11703) H10A(0.093881) H10B(0.17993) C8(0.06805)
 H8A(0.098381) H8B(0.00912) C11(-0.04841) H11A(-0.0708) H11B(-0.050811)
 C26B(0.51901) H26A(0.50684) H26B(0.57193) C3(-0.073931) H3A(-0.13769) H3B(-
 0.057491) C4(-0.003281) H4A(0.004569) H4B(-0.03107) C21A(0.58202)
 H21A(0.551991) H21B(0.635341) C22A(0.506409) H22A(0.46632) H22B(0.53206)
 C25B(0.42662) C16(0.53216) C14(0.37568) C18A(0.68491) C20(0.686399)
 C6(0.165481) C5(0.157201) C28(0.38271) C24(0.3469) C17A(0.660821)
 H17A(0.676489) H17B(0.688641) C15(0.5021) C27(0.42773) C23(0.29492)
 C13(0.27193) C19(0.69758) C12(-0.11422) C2(-0.13756) C7(0.12983) C9(0.128141)
 Na2(0.3835) Na3(0.325261) O18(0.266049) O17(0.16073) Na1(0.612321)
 C26A(0.45392) C22B(0.51419) C21B(0.61863) C17B(0.6308) C25A(0.44278)
 C18B(0.691971) O19(0.064361) O27(0.80733) O24(0.55604) O32(0.938439)
 O28(0.893801) O26(0.67989) O21(0.10772) O25(0.65719) O22(0.08682) O29(0.83131)
 O23(0.34873) O31(0.95039) O30(0.84343) O20(0.12693) H18C(0.2643)
 H18D(0.202909) H17D(0.167981)
6.a Free rotating group:
 O19(H19A,H19B), O27(H27A,H27B), O24(H24C,H24D), O32(H32B,H32A), O28(H28D,
 H28E), O22(H22E,H22F), O31(H31A,H31B), O20(H21E,H21F)
6.b Rotating group:
 O17(H17C)
6.c Secondary CH2 refined with riding coordinates:
 C25B(H25A,H25B), C16(H16A,H16B), C18A(H18A,H18B), C20(H20A,H20B), C6(H6A,H6B),
  C24(H24A,H24B), C12(H12A,H12B), C2(H2A,H2B), C7(H7A,H7B), C26A(H26C,H26D),
 C22B(H22C,H22D), C21B(H21C,H21D), C18B(H18E,H18F)
6.d Aromatic/amide H refined with riding coordinates:
 C17B(H17E), C25A(H25C)
6.e Idealised Me refined as rotating group:
 C14(H14A,H14B,H14C), C28(H28A,H28B,H28C)
;
_olex2_submission_special_instructions 'No special instructions were received'

loop_
_space_group_symop_operation_xyz
'x, y, z'
'-x, y, -z+1/2'
'x+1/2, y+1/2, z'
'-x+1/2, y+1/2, -z+1/2'
'-x, -y, -z'
'x, -y, z-1/2'
'-x+1/2, -y+1/2, -z'
'x+1/2, -y+1/2, z-1/2'

loop_
_atom_site_label
_atom_site_type_symbol
_atom_site_fract_x
_atom_site_fract_y
_atom_site_fract_z
_atom_site_U_iso_or_equiv
_atom_site_adp_type
_atom_site_occupancy
_atom_site_site_symmetry_order
_atom_site_calc_flag
_atom_site_refinement_flags_posn
_atom_site_refinement_flags_adp
_atom_site_refinement_flags_occupancy
_atom_site_disorder_assembly
_atom_site_disorder_group
Sc2 Sc 0.329690 0.581620 0.499330 0.01121(12) Uani 1 1 d . . . . .
Sc1 Sc 0.361490 0.839469 0.089190 0.00983(11) Uani 1 1 d . . . . .
O1 O 0.305230 0.796679 0.012030 0.0120(4) Uani 1 1 d . . . . .
O2 O 0.258030 0.764649 -0.123011 0.0137(4) Uani 1 1 d . . . . .
O5 O 0.321771 0.919519 0.103331 0.0138(4) Uani 1 1 d . . . . .
O14 O 0.314409 0.611410 0.207669 0.0201(4) Uani 1 1 d . . . . .
O3 O 0.378040 0.734019 0.116090 0.0144(4) Uani 1 1 d . . . . .
O12 O 0.318161 0.640520 0.770599 0.0249(5) Uani 1 1 d . . . . .
O7 O 0.332620 0.802110 0.208920 0.0136(4) Uani 1 1 d . . . . .
O11 O 0.309780 0.593560 0.625410 0.0158(4) Uani 1 1 d . . . . .
O8 O 0.389340 0.858251 0.245910 0.0166(4) Uani 1 1 d . . . . .
O6 O 0.317321 1.022739 0.162061 0.0230(5) Uani 1 1 d . . . . .
O13 O 0.315141 0.562341 0.345890 0.0157(4) Uani 1 1 d . . . . .
O9 O 0.294290 0.492000 0.484109 0.0139(4) Uani 1 1 d . . . . .
O16 O 0.318061 0.688141 0.461750 0.0206(4) Uani 1 1 d . . . . .
O15 O 0.264860 0.623281 0.430309 0.0164(4) Uani 1 1 d . . . . .
O10 O 0.289080 0.379649 0.493310 0.0179(4) Uani 1 1 d . . . . .
O4 O 0.425670 0.659961 0.192600 0.0328(6) Uani 1 1 d . . . . .
N1 N 0.359060 0.833981 -0.076719 0.0133(5) Uani 1 1 d . . . . .
N3 N 0.386950 0.945889 0.054360 0.0132(5) Uani 1 1 d . . . . .
N2 N 0.429600 0.825861 0.094800 0.0149(5) Uani 1 1 d . . . . .
N5 N 0.383201 0.627021 0.627251 0.0250(6) Uani 1 1 d . . . . .
N4 N 0.375970 0.490950 0.550810 0.0194(5) Uani 1 1 d . . . . .
C1 C 0.291540 0.787310 -0.080571 0.0113(5) Uani 1 1 d . . . . .
N6 N 0.387409 0.601861 0.442479 0.0256(6) Uani 1 1 d . . . . .
C10 C 0.375790 0.996229 0.117030 0.0166(6) Uani 1 1 d . . . . .
H10A H 0.374929 1.044540 0.093881 0.020 Uiso 1 1 d R . . . .
H10B H 0.394950 0.994479 0.179930 0.020 Uiso 1 1 d R . . . .
C8 C 0.430940 0.948740 0.068050 0.0162(6) Uani 1 1 d . . . . .
H8A H 0.442260 0.989009 0.098381 0.019 Uiso 1 1 d R . . . .
H8B H 0.435889 0.946320 0.009120 0.019 Uiso 1 1 d R . . . .
C11 C 0.363261 0.958790 -0.048410 0.0162(6) Uani 1 1 d . . . . .
H11A H 0.371190 0.999100 -0.070800 0.019 Uiso 1 1 d R . . . .
H11B H 0.335680 0.962429 -0.050811 0.019 Uiso 1 1 d R . . . .
C26B C 0.411330 0.489149 0.519010 0.0176(3) Uani 0.75 1 d . U P A 1
H26A H 0.416699 0.444059 0.506840 0.021 Uiso 0.75 1 d R . P B 1
H26B H 0.433749 0.509459 0.571930 0.021 Uiso 0.75 1 d R . P C 1
C3 C 0.391770 0.784989 -0.073931 0.0175(6) Uani 1 1 d . . . . .
H3A H 0.395010 0.781160 -0.137690 0.021 Uiso 1 1 d R . . . .
H3B H 0.384429 0.741100 -0.057491 0.021 Uiso 1 1 d R . . . .
C4 C 0.432039 0.806040 -0.003281 0.0176(6) Uani 1 1 d . . . . .
H4A H 0.451489 0.769670 0.004569 0.021 Uiso 1 1 d R . . . .
H4B H 0.443549 0.845060 -0.031070 0.021 Uiso 1 1 d R . . . .
C21A C 0.406528 0.675950 0.582020 0.0176(3) Uani 0.756(9) 1 d . U . D 1
H21A H 0.388430 0.714109 0.551991 0.021 Uiso 0.79(7) 1 d R . . E 1
H21B H 0.427750 0.694620 0.635341 0.021 Uiso 0.58(7) 1 d R . . F 1
C22A C 0.420600 0.639890 0.506409 0.0176(3) Uani 0.75 1 d . U P D 1
H22A H 0.428620 0.671721 0.466320 0.021 Uiso 0.75 1 d R . P G 1
H22B H 0.440180 0.610061 0.532060 0.021 Uiso 0.75 1 d R . P H 1
C25B C 0.402559 0.529570 0.426620 0.0176(3) Uani 0.75 1 d . U P A 1
H25A H 0.381795 0.506195 0.374123 0.021 Uiso 0.75 1 calc R . P A 1
H25B H 0.427229 0.533355 0.407078 0.021 Uiso 0.75 1 calc R . P A 1
C16 C 0.354020 0.425850 0.532160 0.0186(6) Uani 1 1 d . . . . .
H16A H 0.362848 0.397916 0.591630 0.022 Uiso 1 1 calc R . . . .
H16B H 0.361482 0.401398 0.480622 0.022 Uiso 1 1 calc R . . . .
C14 C 0.362000 0.833549 0.375680 0.0244(7) Uani 1 1 d . . . . .
H14A H 0.389523 0.825980 0.417840 0.037 Uiso 1 1 calc GR . . . .
H14B H 0.344283 0.798564 0.387933 0.037 Uiso 1 1 calc GR . . . .
H14C H 0.352765 0.878238 0.389172 0.037 Uiso 1 1 calc GR . . . .
C18A C 0.407009 0.574880 0.684910 0.0176(3) Uani 0.75 1 d . U P A 1
H18A H 0.410947 0.584817 0.754109 0.021 Uiso 0.75 1 calc R . P A 1
H18B H 0.433782 0.574623 0.674954 0.021 Uiso 0.75 1 calc R . P A 1
C20 C 0.364470 0.668322 0.686399 0.0254(7) Uani 1 1 d . . . . .
H20A H 0.356071 0.712606 0.654651 0.031 Uiso 1 1 calc R . . . .
H20B H 0.384114 0.676657 0.750949 0.031 Uiso 1 1 calc R . . . .
C6 C 0.445789 0.771320 0.165481 0.0166(6) Uani 1 1 d . . . . .
H6A H 0.453944 0.790319 0.231847 0.020 Uiso 1 1 calc R . . . .
H6B H 0.469916 0.751591 0.153786 0.020 Uiso 1 1 calc R . . . .
C5 C 0.414579 0.716209 0.157201 0.0177(6) Uani 1 1 d . . . . .
C28 C 0.254330 0.740370 0.382710 0.0210(6) Uani 1 1 d . . . . .
H28A H 0.264425 0.781126 0.420996 0.031 Uiso 1 1 calc GR . . . .
H28B H 0.226514 0.731996 0.381194 0.031 Uiso 1 1 calc GR . . . .
H28C H 0.255304 0.746845 0.316488 0.031 Uiso 1 1 calc GR . . . .
C24 C 0.369890 0.633941 0.346900 0.0242(7) Uani 1 1 d . . . . .
H24A H 0.388558 0.629159 0.307982 0.029 Uiso 1 1 calc R . . . .
H24B H 0.365613 0.682825 0.355214 0.029 Uiso 1 1 calc R . . . .
C17A C 0.387990 0.504820 0.660821 0.0176(3) Uani 0.75 1 d . . P A 1
H17A H 0.363501 0.499820 0.676489 0.021 Uiso 0.75 1 d R . P I 1
H17B H 0.408310 0.469419 0.688641 0.021 Uiso 0.75 1 d R . P J 1
C15 C 0.308941 0.432619 0.502100 0.0138(5) Uani 1 1 d . . . . .
C27 C 0.279929 0.680970 0.427730 0.0156(5) Uani 1 1 d . . . . .
C23 C 0.330120 0.600230 0.294920 0.0156(5) Uani 1 1 d . . . . .
C13 C 0.361131 0.830290 0.271930 0.0150(5) Uani 1 1 d . . . . .
C19 C 0.328171 0.631130 0.697580 0.0177(6) Uani 1 1 d . . . . .
C12 C 0.367460 0.901750 -0.114220 0.0165(6) Uani 1 1 d . . . . .
H12A H 0.348488 0.909145 -0.179884 0.020 Uiso 1 1 calc R . . . .
H12B H 0.395064 0.901854 -0.119261 0.020 Uiso 1 1 calc R . . . .
C2 C 0.319700 0.805850 -0.137560 0.0163(6) Uani 1 1 d . . . . .
H2A H 0.324818 0.764994 -0.171528 0.020 Uiso 1 1 calc R . . . .
H2B H 0.306337 0.839692 -0.187406 0.020 Uiso 1 1 calc R . . . .
C7 C 0.452000 0.889910 0.129830 0.0170(6) Uani 1 1 d . . . . .
H7A H 0.479770 0.885990 0.126463 0.020 Uiso 1 1 calc R . . . .
H7B H 0.453479 0.897914 0.198213 0.020 Uiso 1 1 calc R . . . .
C9 C 0.334740 0.979508 0.128141 0.0148(5) Uani 1 1 d . . . . .
Na2 Na 0.231290 0.347820 0.383500 0.0128(2) Uani 1 1 d . . . . .
Na3 Na 0.247429 0.522281 0.325261 0.0150(2) Uani 1 1 d . . . . .
O18 O 0.246089 0.409789 0.266049 0.0175(4) Uani 1 1 d D . . . .
O17 O 0.236059 0.558670 0.160730 0.0221(5) Uani 1 1 d . . . . .
H17C H 0.233975 0.523220 0.122112 0.033 Uiso 1 1 d GR . . . .
Na1 Na 0.306660 0.297689 0.612321 0.0134(2) Uani 1 1 d . . . . .
C26A C 0.393981 0.490990 0.453920 0.0170(9) Uani 0.25 1 d . U P A 2
H26C H 0.414657 0.455253 0.462767 0.020 Uiso 0.25 1 calc R . P A 2
H26D H 0.371815 0.480579 0.394222 0.020 Uiso 0.25 1 calc R . P A 2
C22B C 0.407800 0.671910 0.514190 0.0170(9) Uani 0.25 1 d . U P D 2
H22C H 0.431025 0.689916 0.496475 0.020 Uiso 0.25 1 calc R . P D 2
H22D H 0.387414 0.708178 0.504897 0.020 Uiso 0.25 1 calc R . P D 2
C21B C 0.421081 0.648061 0.618630 0.0170(9) Uani 0.25 1 d . U P D 2
H21C H 0.440345 0.609968 0.628903 0.020 Uiso 0.25 1 calc R . P D 2
H21D H 0.433074 0.685260 0.664071 0.020 Uiso 0.25 1 calc R . P D 2
C17B C 0.410769 0.498580 0.630800 0.0170(9) Uani 0.25 1 d . U P A 2
H17E H 0.435970 0.476493 0.642800 0.020 Uiso 0.25 1 calc R . P A 2
C25A C 0.412250 0.559330 0.442780 0.0170(9) Uani 0.25 1 d . U P A 2
H25C H 0.438260 0.567032 0.437136 0.020 Uiso 0.25 1 calc R . P A 2
C18B C 0.398650 0.549449 0.691971 0.0170(9) Uani 0.25 1 d . U P A 2
H18E H 0.421546 0.558420 0.750787 0.020 Uiso 0.25 1 calc R . P A 2
H18F H 0.376236 0.531146 0.712706 0.020 Uiso 0.25 1 calc R . P A 2
O19 O 0.220620 0.425200 0.064361 0.0320(6) Uani 1 1 d . . . . .
H19A H 0.204990 0.409168 0.010085 0.048 Uiso 1 1 d G . . . .
H19B H 0.244460 0.424923 0.057420 0.048 Uiso 1 1 d G . . . .
O27 O 0.078860 0.338730 0.807330 0.0391(7) Uani 1 1 d D . . K 2
H27A H 0.067991 0.372582 0.770222 0.059 Uiso 1 1 d DG . . K 2
H27B H 0.074274 0.347043 0.861894 0.059 Uiso 1 1 d DG . . K 2
O24 O 0.030390 0.137200 0.556040 0.0501(8) Uani 1 1 d D U . L 2
H24C H 0.016757 0.133898 0.494991 0.075 Uiso 1 1 d DG . . L 2
H24D H 0.022029 0.106759 0.588746 0.075 Uiso 1 1 d DG . . L 2
O32 O 0.031890 0.352930 0.938439 0.0441(9) Uani 0.5 1 d D U P M 2
H32B H 0.045714 0.371925 0.904774 0.066 Uiso 0.5 1 d DG . P M 2
H32A H 0.041015 0.311703 0.947830 0.066 Uiso 0.5 1 d DG . P M 2
O28 O 0.166060 0.344870 0.893801 0.0578(9) Uani 1 1 d D . . . .
H28D H 0.150354 0.323298 0.844266 0.087 Uiso 1 1 d DG . . . .
H28E H 0.171051 0.383110 0.870023 0.087 Uiso 1 1 d DG . . . .
O26 O 0.022820 0.240940 0.679890 0.077(7) Uani 0.5 1 d . U P N 1
O21 O 0.047720 0.419380 0.107720 0.077(3) Uani 0.5 1 d . . P O 1
O25 O 0.007180 0.020130 0.657190 0.110(2) Uani 1 1 d . U . P 1
O22 O 0.032109 0.265230 0.086820 0.067(2) Uani 0.5 1 d D . P Q 1
H22E H 0.024674 0.303227 0.106433 0.101 Uiso 0.5 1 d DG . P Q 1
H22F H 0.017331 0.234688 0.102661 0.101 Uiso 0.5 1 d DG . P Q 1
O29 O -0.037730 0.458210 0.831310 0.0307(8) Uani 0.75 1 d . U P R 1
O23 O -0.003421 0.119850 0.348730 0.064(2) Uani 0.5 1 d . U P S 2
O31 O 0.030980 0.368461 0.950390 0.0441(9) Uani 0.5 1 d D U P T 1
H31A H 0.010911 0.383265 0.902810 0.066 Uiso 0.5 1 d DG . P T 1
H31B H 0.030340 0.392708 0.999982 0.066 Uiso 0.5 1 d DG . P T 1
O30 O -0.040960 0.428650 0.843430 0.0307(8) Uani 0.25 1 d . U P U 2
O20 O 0.059910 0.447049 0.126930 0.077(3) Uani 0.5 1 d D . P V 2
H21E H 0.073086 0.412807 0.159274 0.116 Uiso 0.5 1 d DG . P . .
H21F H 0.038271 0.449482 0.144456 0.116 Uiso 0.5 1 d DG . P . .
H18C H 0.271300 0.398391 0.264300 0.038(12) Uiso 1 1 d D . . . .
H18D H 0.230549 0.411660 0.202909 0.059(15) Uiso 1 1 d D . . . .
H17D H 0.259960 0.573420 0.167981 0.046(13) Uiso 1 1 d . . . . .
O0AA O 0.0221(3) 0.2391(6) 0.6773(8) 0.097(9) Uani 0.5 1 d . . P W 2

loop_
_atom_site_aniso_label
_atom_site_aniso_U_11
_atom_site_aniso_U_22
_atom_site_aniso_U_33
_atom_site_aniso_U_23
_atom_site_aniso_U_13
_atom_site_aniso_U_12
Sc2 0.0120(2) 0.0100(2) 0.0116(2) 0.00045(18) 0.00370(19) -0.00040(18)
Sc1 0.0091(2) 0.0096(2) 0.0105(2) -0.00124(18) 0.00263(18) -0.00161(18)
O1 0.0123(9) 0.0129(9) 0.0104(9) -0.0008(7) 0.0030(7) -0.0022(7)
O2 0.0131(9) 0.0143(9) 0.0128(9) -0.0010(7) 0.0027(8) -0.0029(7)
O5 0.0130(9) 0.0111(9) 0.0171(10) -0.0025(7) 0.0043(8) -0.0008(7)
O14 0.0253(11) 0.0203(10) 0.0141(10) 0.0048(8) 0.0050(9) -0.0024(9)
O3 0.0114(9) 0.0133(9) 0.0172(10) -0.0012(8) 0.0024(8) -0.0005(7)
O12 0.0286(12) 0.0298(12) 0.0197(11) -0.0097(9) 0.0125(10) -0.0059(10)
O7 0.0135(9) 0.0129(9) 0.0130(9) -0.0021(7) 0.0022(8) -0.0018(7)
O11 0.0173(10) 0.0169(10) 0.0138(10) -0.0013(8) 0.0057(8) -0.0017(8)
O8 0.0138(9) 0.0196(10) 0.0158(10) -0.0028(8) 0.0036(8) -0.0035(8)
O6 0.0213(11) 0.0177(10) 0.0328(13) -0.0111(9) 0.0123(10) -0.0023(9)
O13 0.0187(10) 0.0154(9) 0.0134(10) 0.0014(8) 0.0057(8) -0.0021(8)
O9 0.0161(9) 0.0100(9) 0.0135(9) 0.0022(7) 0.0014(8) -0.0008(7)
O16 0.0169(10) 0.0142(10) 0.0280(12) 0.0037(9) 0.0027(9) -0.0010(8)
O15 0.0171(10) 0.0122(9) 0.0196(10) -0.0002(8) 0.0053(8) 0.0005(8)
O10 0.0215(10) 0.0122(9) 0.0150(10) 0.0031(8) -0.0015(8) -0.0040(8)
O4 0.0209(11) 0.0165(11) 0.0515(17) 0.0095(11) -0.0029(11) 0.0005(9)
N1 0.0136(11) 0.0141(11) 0.0130(11) -0.0017(9) 0.0053(9) -0.0042(9)
N3 0.0119(10) 0.0124(11) 0.0157(12) -0.0015(9) 0.0048(9) -0.0022(9)
N2 0.0139(11) 0.0134(11) 0.0163(12) -0.0005(9) 0.0030(9) -0.0011(9)
N5 0.0188(12) 0.0353(16) 0.0241(14) -0.0162(12) 0.0112(11) -0.0101(11)
N4 0.0146(11) 0.0139(12) 0.0257(14) 0.0029(10) 0.0004(10) 0.0007(9)
C1 0.0129(12) 0.0064(11) 0.0141(13) 0.0002(9) 0.0034(10) 0.0003(9)
N6 0.0177(12) 0.0429(17) 0.0150(13) 0.0059(12) 0.0035(10) -0.0074(12)
C10 0.0152(13) 0.0132(13) 0.0213(15) -0.0051(11) 0.0056(11) -0.0027(10)
C8 0.0127(12) 0.0159(13) 0.0205(14) -0.0003(11) 0.0061(11) -0.0029(10)
C11 0.0163(13) 0.0150(13) 0.0171(14) 0.0028(11) 0.0049(11) -0.0011(10)
C26B 0.0164(7) 0.0181(8) 0.0180(8) -0.0012(6) 0.0050(6) -0.0015(6)
C3 0.0183(13) 0.0180(14) 0.0171(14) -0.0037(11) 0.0071(11) -0.0006(11)
C4 0.0146(13) 0.0206(14) 0.0192(14) -0.0022(11) 0.0076(11) 0.0021(11)
C21A 0.0164(7) 0.0181(8) 0.0180(8) -0.0012(6) 0.0050(6) -0.0015(6)
C22A 0.0164(7) 0.0181(8) 0.0180(8) -0.0012(6) 0.0050(6) -0.0015(6)
C25B 0.0164(7) 0.0181(8) 0.0180(8) -0.0012(6) 0.0050(6) -0.0015(6)
C16 0.0180(13) 0.0122(13) 0.0249(16) 0.0008(11) 0.0055(12) 0.0011(11)
C14 0.0294(16) 0.0282(17) 0.0151(14) -0.0053(12) 0.0062(13) -0.0083(14)
C18A 0.0164(7) 0.0181(8) 0.0180(8) -0.0012(6) 0.0050(6) -0.0015(6)
C20 0.0259(16) 0.0294(17) 0.0259(17) -0.0157(14) 0.0152(14) -0.0088(13)
C6 0.0129(12) 0.0160(13) 0.0190(14) 0.0014(11) 0.0020(11) 0.0015(10)
C5 0.0158(13) 0.0157(13) 0.0201(14) -0.0011(11) 0.0032(11) 0.0001(11)
C28 0.0243(15) 0.0134(13) 0.0227(15) 0.0014(11) 0.0036(12) 0.0034(12)
C24 0.0250(16) 0.0320(17) 0.0157(15) 0.0035(13) 0.0063(13) -0.0112(13)
C17A 0.0164(7) 0.0181(8) 0.0180(8) -0.0012(6) 0.0050(6) -0.0015(6)
C15 0.0188(13) 0.0150(13) 0.0058(12) 0.0015(10) 0.0013(10) 0.0002(10)
C27 0.0192(13) 0.0122(12) 0.0148(13) 0.0000(10) 0.0044(11) 0.0016(11)
C23 0.0190(13) 0.0139(13) 0.0144(13) 0.0010(10) 0.0057(11) 0.0008(11)
C13 0.0173(13) 0.0136(13) 0.0135(13) -0.0014(10) 0.0039(11) 0.0006(10)
C19 0.0209(14) 0.0153(13) 0.0175(14) -0.0017(11) 0.0068(12) 0.0009(11)
C12 0.0178(13) 0.0177(14) 0.0146(13) 0.0019(11) 0.0060(11) -0.0042(11)
C2 0.0165(13) 0.0214(14) 0.0112(13) -0.0022(11) 0.0044(11) -0.0057(11)
C7 0.0127(12) 0.0179(14) 0.0199(14) -0.0025(11) 0.0041(11) -0.0038(11)
C9 0.0158(13) 0.0129(12) 0.0150(13) -0.0027(10) 0.0038(11) -0.0006(10)
Na2 0.0120(5) 0.0118(5) 0.0142(5) 0.0019(4) 0.0035(4) 0.0004(4)
Na3 0.0156(5) 0.0143(5) 0.0147(5) 0.0012(4) 0.0040(4) -0.0006(4)
O18 0.0206(10) 0.0183(10) 0.0148(10) 0.0025(8) 0.0072(8) 0.0010(8)
O17 0.0207(11) 0.0232(11) 0.0193(11) 0.0025(9) 0.0015(9) -0.0022(9)
Na1 0.0164(5) 0.0101(5) 0.0130(5) -0.0001(4) 0.0033(4) 0.0013(4)
C26A 0.015(2) 0.017(2) 0.019(2) 0.0015(19) 0.0059(18) 0.0004(18)
C22B 0.015(2) 0.017(2) 0.019(2) 0.0015(19) 0.0059(18) 0.0004(18)
C21B 0.015(2) 0.017(2) 0.019(2) 0.0015(19) 0.0059(18) 0.0004(18)
C17B 0.015(2) 0.017(2) 0.019(2) 0.0015(19) 0.0059(18) 0.0004(18)
C25A 0.015(2) 0.017(2) 0.019(2) 0.0015(19) 0.0059(18) 0.0004(18)
C18B 0.015(2) 0.017(2) 0.019(2) 0.0015(19) 0.0059(18) 0.0004(18)
O19 0.0396(14) 0.0407(15) 0.0175(11) 0.0043(10) 0.0116(11) 0.0189(12)
O27 0.0342(14) 0.0297(14) 0.0553(18) -0.0038(13) 0.0167(14) -0.0082(11)
O24 0.0472(18) 0.0318(15) 0.088(3) 0.0092(16) 0.0459(19) 0.0106(13)
O32 0.0343(16) 0.047(2) 0.052(2) -0.0076(19) 0.0142(15) 0.0105(16)
O28 0.066(2) 0.0340(17) 0.088(3) 0.0137(17) 0.045(2) 0.0101(15)
O26 0.091(12) 0.049(8) 0.073(11) 0.019(7) -0.002(8) -0.003(8)
O21 0.038(3) 0.133(7) 0.054(3) 0.041(4) 0.004(3) 0.035(4)
O25 0.036(2) 0.110(4) 0.149(5) 0.039(4) -0.024(2) -0.020(2)
O22 0.046(4) 0.058(4) 0.108(7) -0.008(5) 0.039(4) 0.003(3)
O29 0.0172(12) 0.037(2) 0.0287(16) 0.0134(15) -0.0066(11) 0.0027(14)
O23 0.032(3) 0.032(3) 0.112(6) 0.014(4) 0.001(4) 0.009(3)
O31 0.0343(16) 0.047(2) 0.052(2) -0.0076(19) 0.0142(15) 0.0105(16)
O30 0.0172(12) 0.037(2) 0.0287(16) 0.0134(15) -0.0066(11) 0.0027(14)
O20 0.038(3) 0.133(7) 0.054(3) 0.041(4) 0.004(3) 0.035(4)
O0AA 0.093(13) 0.114(17) 0.113(16) 0.038(12) 0.074(12) -0.012(11)

loop_
_atom_type_symbol
_atom_type_description
_atom_type_scat_dispersion_real
_atom_type_scat_dispersion_imag
_atom_type_scat_source
C C 0.0033 0.0016 'International Tables Vol C Tables 4.2.6.8 and 6.1.1.4'
H H 0.0000 0.0000 'International Tables Vol C Tables 4.2.6.8 and 6.1.1.4'
N N 0.0061 0.0033 'International Tables Vol C Tables 4.2.6.8 and 6.1.1.4'
Na Na 0.0362 0.0249 'International Tables Vol C Tables 4.2.6.8 and 6.1.1.4'
O O 0.0106 0.0060 'International Tables Vol C Tables 4.2.6.8 and 6.1.1.4'
Sc Sc 0.2519 0.3716 'International Tables Vol C Tables 4.2.6.8 and 6.1.1.4'

loop_
_geom_angle_atom_site_label_1
_geom_angle_atom_site_label_2
_geom_angle_atom_site_label_3
_geom_angle
_geom_angle_site_symmetry_1
_geom_angle_site_symmetry_3
_geom_angle_publ_flag
O11 Sc2 O16 91.3 . . ?
O11 Sc2 O15 78.526(2) . . ?
O11 Sc2 N5 71.215(2) . . ?
O11 Sc2 N4 100.474(1) . . ?
O11 Sc2 N6 141.684(1) . . ?
O11 Sc2 C27 84.620(1) . . ?
O11 Sc2 Na3 104.315(1) . . ?
O13 Sc2 O11 148.960(1) . . ?
O13 Sc2 O16 86.887(1) . . ?
O13 Sc2 O15 74.298(1) . . ?
O13 Sc2 N5 138.871(1) . . ?
O13 Sc2 N4 96.488(1) . . ?
O13 Sc2 N6 68.7 . . ?
O13 Sc2 C27 78.805(1) . . ?
O13 Sc2 Na3 45.257(1) . . ?
O9 Sc2 O11 81.398(1) . . ?
O9 Sc2 O13 78.6 . . ?
O9 Sc2 O16 135.858(1) . . ?
O9 Sc2 O15 77.966(2) . . ?
O9 Sc2 N5 133.536(1) . . ?
O9 Sc2 N4 73.992(1) . . ?
O9 Sc2 N6 128.028(2) . . ?
O9 Sc2 C27 106.712(2) . . ?
O9 Sc2 Na3 45.990(1) . . ?
O16 Sc2 O15 57.952(1) . . ?
O16 Sc2 N5 82.661(1) . . ?
O16 Sc2 N4 149.659(2) . . ?
O16 Sc2 N6 82.369(1) . . ?
O16 Sc2 C27 29.164(1) . . ?
O16 Sc2 Na3 95.556(1) . . ?
O15 Sc2 N5 129.268(2) . . ?
O15 Sc2 N4 151.734(1) . . ?
O15 Sc2 N6 126.481(1) . . ?
O15 Sc2 C27 28.794(1) . . ?
O15 Sc2 Na3 46.607(1) . . ?
N5 Sc2 N4 75.018(2) . . ?
N5 Sc2 N6 70.503(1) . . ?
N5 Sc2 C27 107.199(2) . . ?
N5 Sc2 Na3 175.085(1) . . ?
N4 Sc2 N6 71.035(2) . . ?
N4 Sc2 C27 174.9 . . ?
N4 Sc2 Na3 108.219(1) . . ?
N6 Sc2 C27 105.156(1) . . ?
N6 Sc2 Na3 113.878(1) . . ?
C27 Sc2 Na3 69.892(1) . . ?
O1 Sc1 O5 79.751(2) . . ?
O1 Sc1 O3 82.221(1) . . ?
O1 Sc1 O7 74.239(1) . . ?
O1 Sc1 O8 130.856(1) . . ?
O1 Sc1 N1 73.095(1) . . ?
O1 Sc1 N3 125.706(1) . . ?
O1 Sc1 N2 137.087(2) . . ?
O1 Sc1 C13 102.200(1) . . ?
O1 Sc1 Na2 46.725(2) . 4 ?
O1 Sc1 Na1 43.3 . 6_565 ?
O5 Sc1 O3 146.403(1) . . ?
O5 Sc1 O7 74.192(1) . . ?
O5 Sc1 O8 82.650(1) . . ?
O5 Sc1 N1 107.779(1) . . ?
O5 Sc1 N3 70.646(1) . . ?
O5 Sc1 N2 138.504(1) . . ?
O5 Sc1 C13 75.797(2) . . ?
O5 Sc1 Na2 44.409(1) . 4 ?
O5 Sc1 Na1 100.138(1) . 6_565 ?
O3 Sc1 O7 73.7 . . ?
O3 Sc1 O8 88.124(1) . . ?
O3 Sc1 N1 93.6 . . ?
O3 Sc1 N3 141.805(2) . . ?
O3 Sc1 N2 71.036(1) . . ?
O3 Sc1 C13 80.7 . . ?
O3 Sc1 Na2 103.8 . 4 ?
O3 Sc1 Na1 48.862(1) . 6_565 ?
O7 Sc1 N1 146.251(2) . . ?
O7 Sc1 N3 134.0 . . ?
O7 Sc1 C13 28.165(1) . . ?
O7 Sc1 Na2 45.074(1) . 4 ?
O7 Sc1 Na1 45.6 . 6_565 ?
O8 Sc1 O7 56.844(1) . . ?
O8 Sc1 N1 155.898(1) . . ?
O8 Sc1 N3 89.710(1) . . ?
O8 Sc1 N2 82.168(1) . . ?
O8 Sc1 C13 28.713(1) . . ?
O8 Sc1 Na2 90.366(1) . 4 ?
O8 Sc1 Na1 96.6 . 6_565 ?
N1 Sc1 N3 74.177(1) . . ?
N1 Sc1 C13 173.1 . . ?
N1 Sc1 Na2 112.436(1) . 4 ?
N1 Sc1 Na1 102.565(1) . 6_565 ?
N3 Sc1 C13 112.7 . . ?
N3 Sc1 Na2 114.4 . 4 ?
N3 Sc1 Na1 168.117(2) . 6_565 ?
N2 Sc1 O7 125.909(1) . . ?
N2 Sc1 N1 75.725(1) . . ?
N2 Sc1 N3 70.893(1) . . ?
N2 Sc1 C13 105.675(1) . . ?
N2 Sc1 Na2 171.0 . 4 ?
N2 Sc1 Na1 119.839(1) . 6_565 ?
C13 Sc1 Na2 65.746(1) . 4 ?
C13 Sc1 Na1 70.814(1) . 6_565 ?
Na2 Sc1 Na1 55.779(1) 4 6_565 ?
Sc1 O1 Na2 94.798(2) . 4 ?
Sc1 O1 Na1 98.599(2) . 6_565 ?
C1 O1 Sc1 126.390(1) . . ?
C1 O1 Na2 126.7 . 4 ?
C1 O1 Na1 117.330(1) . 6_565 ?
Na1 O1 Na2 82.058(1) 6_565 4 ?
C1 O2 Na2 129.4 . 6_565 ?
C1 O2 Na1 129.793(2) . 4 ?
Na1 O2 Na2 82.214(1) 4 6_565 ?
Sc1 O5 Na2 96.418(2) . 4 ?
C9 O5 Sc1 121.523(1) . . ?
C9 O5 Na2 138.003(1) . 4 ?
C23 O14 Na1 135.249(1) . 6_565 ?
Sc1 O3 Na1 91.5 . 6_565 ?
C5 O3 Sc1 121.4 . . ?
C5 O3 Na1 140.286(1) . 6_565 ?
Sc1 O7 Na2 90.379(1) . 4 ?
Sc1 O7 Na1 89.867(1) . 6_565 ?
C13 O7 Sc1 88.506(2) . . ?
C13 O7 Na2 129.324(1) . 4 ?
C13 O7 Na1 148.4 . 6_565 ?
Na2 O7 Na1 82.202(2) 4 6_565 ?
C19 O11 Sc2 122.875(1) . . ?
C13 O8 Sc1 95.440(2) . . ?
C9 O6 Na3 129.750(2) . 4 ?
Sc2 O13 Na3 95.5 . . ?
C23 O13 Sc2 119.125(1) . . ?
C23 O13 Na3 132.887(1) . . ?
Sc2 O9 Na3 95.369(1) . . ?
C15 O9 Sc2 123.979(2) . . ?
C15 O9 Na3 121.773(1) . . ?
C27 O16 Sc2 94.7 . . ?
Sc2 O15 Na3 90.161(1) . . ?
C27 O15 Sc2 88.379(1) . . ?
C27 O15 Na3 137.531(1) . . ?
C15 O10 Na2 131.503(1) . . ?
C15 O10 Na1 120.184(1) . . ?
Na2 O10 Na1 108.006(2) . . ?
C3 N1 Sc1 102.320(2) . . ?
C3 N1 C12 110.708(2) . . ?
C3 N1 C2 109.538(1) . . ?
C12 N1 Sc1 111.930(2) . . ?
C2 N1 Sc1 110.702(2) . . ?
C2 N1 C12 111.291(1) . . ?
C10 N3 Sc1 105.955(2) . . ?
C10 N3 C8 110.450(2) . . ?
C10 N3 C11 109.278(1) . . ?
C8 N3 Sc1 116.113(1) . . ?
C11 N3 Sc1 103.5 . . ?
C11 N3 C8 111.150(2) . . ?
C4 N2 Sc1 110.207(1) . . ?
C6 N2 Sc1 105.854(2) . . ?
C6 N2 C4 110.272(1) . . ?
C6 N2 C7 109.471(2) . . ?
C7 N2 Sc1 109.373(3) . . ?
C7 N2 C4 111.502(1) . . ?
C21A N5 Sc2 107.380(2) . . ?
C18A N5 Sc2 111.398(2) . . ?
C18A N5 C21A 114.519(1) . . ?
C18A N5 C20 110.021(2) . . ?
C20 N5 Sc2 106.261(3) . . ?
C20 N5 C21A 106.833(1) . . ?
C20 N5 C18B 106.520(2) . . ?
C21B N5 Sc2 124.830(2) . . ?
C21B N5 C20 118.618(1) . . ?
C21B N5 C18B 98.991(2) . . ?
C18B N5 Sc2 97.185(2) . . ?
C26B N4 Sc2 118.990(1) . . ?
C26B N4 C16 111.499(2) . . ?
C26B N4 C17A 110.246(1) . . ?
C16 N4 Sc2 109.449(3) . . ?
C16 N4 C17A 107.7 . . ?
C16 N4 C26A 98.727(2) . . ?
C17A N4 Sc2 97.689(1) . . ?
C26A N4 Sc2 97.402(1) . . ?
C17B N4 Sc2 120.741(1) . . ?
C17B N4 C16 120.812(1) . . ?
C17B N4 C26A 103.560(1) . . ?
O1 C1 C2 115.970(1) . . ?
O2 C1 O1 124.347(1) . . ?
O2 C1 C2 119.683(2) . . ?
C22A N6 Sc2 116.814(1) . . ?
C22A N6 C25B 109.012(2) . . ?
C22A N6 C24 113.414(2) . . ?
C25B N6 Sc2 104.665(1) . . ?
C24 N6 Sc2 103.935(2) . . ?
C24 N6 C25B 108.377(1) . . ?
C24 N6 C22B 101.251(1) . . ?
C22B N6 Sc2 99.1 . . ?
C25A N6 Sc2 123.669(2) . . ?
C25A N6 C24 113.112(2) . . ?
C25A N6 C22B 112.811(1) . . ?
N3 C10 C9 110.695(1) . . ?
N3 C8 C7 110.139(2) . . ?
N3 C11 C12 111.879(2) . . ?
N4 C26B C25B 108.066(1) . . ?
N1 C3 C4 112.604(2) . . ?
N2 C4 C3 113.481(2) . . ?
C22A C21A N5 110.3 . . ?
N6 C22A C21A 109.432(1) . . ?
C26B C25B N6 109.752(1) . . ?
N4 C16 C15 114.432(2) . . ?
N5 C18A C17A 112.708(1) . . ?
N5 C20 C19 109.263(2) . . ?
N2 C6 C5 110.820(2) . . ?
O3 C5 C6 115.400(2) . . ?
O4 C5 O3 125.508(2) . . ?
O4 C5 C6 119.036(1) . . ?
N6 C24 C23 109.326(2) . . ?
C18A C17A N4 111.0 . . ?
O9 C15 C16 117.379(2) . . ?
O9 C15 Na1 144.957(1) . . ?
O10 C15 O9 125.320(2) . . ?
O10 C15 C16 117.240(2) . . ?
O10 C15 Na1 39.726(1) . . ?
C16 C15 Na1 88.004(1) . . ?
O16 C27 Sc2 56.146(1) . . ?
O16 C27 C28 119.574(1) . . ?
O15 C27 Sc2 62.827(1) . . ?
O15 C27 O16 118.953(1) . . ?
O15 C27 C28 121.438(1) . . ?
C28 C27 Sc2 174.6 . . ?
O14 C23 O13 124.604(1) . . ?
O14 C23 C24 118.8 . . ?
O13 C23 C24 116.580(1) . . ?
O7 C13 Sc1 63.329(2) . . ?
O7 C13 O8 119.072(2) . . ?
O7 C13 C14 121.109(1) . . ?
O8 C13 Sc1 55.847(1) . . ?
O8 C13 C14 119.792(1) . . ?
C14 C13 Sc1 173.485(1) . . ?
O12 C19 O11 125.958(2) . . ?
O12 C19 C20 119.258(2) . . ?
O11 C19 C20 114.739(1) . . ?
N1 C12 C11 111.474(1) . . ?
N1 C2 C1 113.771(1) . . ?
N2 C7 C8 109.899(2) . . ?
O5 C9 C10 115.669(1) . . ?
O6 C9 O5 125.192(2) . . ?
O6 C9 C10 119.105(1) . . ?
Sc1 Na2 Na3 107.2 4_545 . ?
Sc1 Na2 Na1 109.069(1) 4_545 . ?
O1 Na2 Sc1 38.479(1) 4_545 4_545 ?
O1 Na2 Na3 132.463(2) 4_545 . ?
O1 Na2 Na1 47.3 4_545 7_556 ?
O1 Na2 Na1 72.514(1) 4_545 . ?
O2 Na2 Sc1 110.753(1) 6_566 4_545 ?
O2 Na2 O1 85.847(1) 6_566 4_545 ?
O2 Na2 Na3 140.451(1) 6_566 . ?
O2 Na2 Na1 67.106(1) 6_566 . ?
O2 Na2 Na1 48.634(1) 6_566 7_556 ?
O5 Na2 Sc1 39.174(1) 4_545 4_545 ?
O5 Na2 O1 68.510(1) 4_545 4_545 ?
O5 Na2 O2 149.921(1) 4_545 6_566 ?
O5 Na2 O7 69.824(2) 4_545 4_545 ?
O5 Na2 Na3 68.662(1) 4_545 . ?
O5 Na2 Na1 101.298(2) 4_545 7_556 ?
O5 Na2 Na1 116.458(1) 4_545 . ?
O7 Na2 Sc1 44.551(1) 4_545 4_545 ?
O7 Na2 O1 67.793(1) 4_545 4_545 ?
O7 Na2 O2 86.413(1) 4_545 6_566 ?
O7 Na2 Na3 114.284(1) 4_545 . ?
O7 Na2 Na1 49.260(1) 4_545 7_556 ?
O7 Na2 Na1 133.427(1) 4_545 . ?
O10 Na2 Sc1 127.995(1) . 4_545 ?
O10 Na2 O1 101.588(2) . 4_545 ?
O10 Na2 O2 90.604(2) . 6_566 ?
O10 Na2 O5 109.219(2) . 4_545 ?
O10 Na2 O7 169.1 . 4_545 ?
O10 Na2 Na3 74.280(1) . . ?
O10 Na2 O18 91.055(2) . . ?
O10 Na2 Na1 36.580(1) . . ?
O10 Na2 Na1 122.041(2) . 7_556 ?
Na3 Na2 Na1 110.202(2) . . ?
O18 Na2 Sc1 123.9 . 4_545 ?
O18 Na2 O1 162.356(1) . 4_545 ?
O18 Na2 O2 106.485(2) . 6_566 ?
O18 Na2 O5 95.836(1) . 4_545 ?
O18 Na2 O7 99.812(1) . 4_545 ?
O18 Na2 Na3 39.720(1) . . ?
O18 Na2 Na1 123.594(1) . . ?
O18 Na2 Na1 133.772(1) . 7_556 ?
Na1 Na2 Sc1 62.2 7_556 4_545 ?
Na1 Na2 Na3 163.543(1) 7_556 . ?
Na1 Na2 Na1 85.802(1) 7_556 . ?
Sc2 Na3 Na2 108.100(1) . . ?
O6 Na3 Sc2 124.155(1) 4_545 . ?
O6 Na3 O13 157.705(1) 4_545 . ?
O6 Na3 O9 108.144(2) 4_545 . ?
O6 Na3 O15 90.6 4_545 . ?
O6 Na3 Na2 76.2 4_545 . ?
O6 Na3 O18 96.925(1) 4_545 . ?
O6 Na3 O17 102.076(1) 4_545 . ?
O13 Na3 Sc2 39.213(1) . . ?
O13 Na3 O9 67.631(2) . . ?
O13 Na3 O15 67.3 . . ?
O13 Na3 Na2 119.745(1) . . ?
O9 Na3 Sc2 38.641(1) . . ?
O9 Na3 O15 69.568(2) . . ?
O9 Na3 Na2 69.959(1) . . ?
O15 Na3 Sc2 43.232(1) . . ?
O15 Na3 Na2 130.465(1) . . ?
O18 Na3 Sc2 120.6 . . ?
O18 Na3 O13 105.039(1) . . ?
O18 Na3 O9 92.567(1) . . ?
O18 Na3 O15 162.1 . . ?
O18 Na3 Na2 37.851(1) . . ?
O18 Na3 O17 86.667(2) . . ?
O17 Na3 Sc2 118.552(2) . . ?
O17 Na3 O13 83.239(1) . . ?
O17 Na3 O9 149.629(1) . . ?
O17 Na3 O15 107.755(1) . . ?
O17 Na3 Na2 121.6 . . ?
Na2 O18 Na3 102.429(1) . . ?
Sc1 Na1 Na2 113.252(1) 6_566 . ?
O1 Na1 Sc1 38.077(1) 6_566 6_566 ?
O1 Na1 O2 89.042(1) 6_566 4_545 ?
O1 Na1 O3 69.799(1) 6_566 6_566 ?
O1 Na1 O7 69.340(2) 6_566 6_566 ?
O1 Na1 C15 110.990(2) 6_566 . ?
O1 Na1 Na2 50.630(1) 6_566 7_556 ?
O1 Na1 Na2 77.443(2) 6_566 . ?
O2 Na1 Sc1 111.148(1) 4_545 6_566 ?
O2 Na1 O3 149.692(1) 4_545 6_566 ?
O2 Na1 O7 86.245(1) 4_545 6_566 ?
O2 Na1 C15 115.942(2) 4_545 . ?
O2 Na1 Na2 49.149(1) 4_545 7_556 ?
O2 Na1 Na2 72.814(2) 4_545 . ?
O14 Na1 Sc1 137.627(1) 6_566 6_566 ?
O14 Na1 O1 174.246(1) 6_566 6_566 ?
O14 Na1 O2 96.646(1) 6_566 4_545 ?
O14 Na1 O3 104.6 6_566 6_566 ?
O14 Na1 O7 110.054(1) 6_566 6_566 ?
O14 Na1 O10 81.549(2) 6_566 . ?
O14 Na1 C15 67.250(1) 6_566 . ?
O14 Na1 Na2 133.509(2) 6_566 7_556 ?
O14 Na1 Na2 105.026(1) 6_566 . ?
O3 Na1 Sc1 39.608(1) 6_566 6_566 ?
O3 Na1 C15 92.383(1) 6_566 . ?
O3 Na1 Na2 120.546(1) 6_566 . ?
O3 Na1 Na2 100.884(1) 6_566 7_556 ?
O7 Na1 Sc1 44.490(1) 6_566 6_566 ?
O7 Na1 O3 66.4 6_566 6_566 ?
O7 Na1 C15 157.7 6_566 . ?
O7 Na1 Na2 48.540(2) 6_566 7_556 ?
O7 Na1 Na2 140.864(1) 6_566 . ?
O10 Na1 Sc1 120.961(1) . 6_566 ?
O10 Na1 O1 98.208(2) . 6_566 ?
O10 Na1 O2 101.488(2) . 4_545 ?
O10 Na1 O3 102.796(1) . 6_566 ?
O10 Na1 O7 165.4 . 6_566 ?
O10 Na1 C15 20.1 . . ?
O10 Na1 Na2 35.414(1) . . ?
O10 Na1 Na2 129.247(1) . 7_556 ?
C15 Na1 Sc1 121.776(1) . 6_566 ?
C15 Na1 Na2 149.266(2) . 7_556 ?
C15 Na1 Na2 55.436(1) . . ?
Na2 Na1 Sc1 62.052(1) 7_556 6_566 ?
Na2 Na1 Na2 94.196(1) 7_556 . ?
C25A C26A N4 111.1 . . ?
C21B C22B N6 107.013(1) . . ?
N5 C21B C22B 99.805(2) . . ?
N4 C17B C18B 103.404(1) . . ?
N6 C25A C26A 106.999(2) . . ?
C17B C18B N5 111.146(2) . . ?

loop_
_geom_bond_atom_site_label_1
_geom_bond_atom_site_label_2
_geom_bond_distance
_geom_bond_site_symmetry_2
_geom_bond_publ_flag
Sc2 O11 2.16051(4) . ?
Sc2 O13 2.15909(5) . ?
Sc2 O9 2.13198(5) . ?
Sc2 O16 2.17992(3) . ?
Sc2 O15 2.32834(2) . ?
Sc2 N5 2.36909(5) . ?
Sc2 N4 2.37473(5) . ?
Sc2 N6 2.43620(6) . ?
Sc2 C27 2.61615(3) . ?
Sc2 Na3 3.39926(5) . ?
Sc1 O1 2.11707(4) . ?
Sc1 O5 2.15524(3) . ?
Sc1 O3 2.16461(5) . ?
Sc1 O7 2.37856(2) . ?
Sc1 O8 2.21196(4) . ?
Sc1 N1 2.38438(5) . ?
Sc1 N3 2.39615(3) . ?
Sc1 N2 2.37268(5) . ?
Sc1 C13 2.66089(5) . ?
Sc1 Na2 3.39063(6) 4 ?
Sc1 Na1 3.39431(4) 6_565 ?
O1 C1 1.29319(3) . ?
O1 Na2 2.47732(3) 4 ?
O1 Na1 2.35545(3) 6_565 ?
O2 C1 1.22814(3) . ?
O2 Na2 2.42308(4) 6_565 ?
O2 Na1 2.40412(4) 4 ?
O5 C9 1.28003(3) . ?
O5 Na2 2.38767(3) 4 ?
O14 C23 1.23485(3) . ?
O14 Na1 2.23134(4) 6_565 ?
O3 C5 1.28171(3) . ?
O3 Na1 2.55727(3) 6_565 ?
O12 C19 1.22747(3) . ?
O7 C13 1.256393(16) . ?
O7 Na2 2.40067(4) 4 ?
O7 Na1 2.42704(3) 6_565 ?
O11 C19 1.282993(10) . ?
O8 C13 1.28412(3) . ?
O6 C9 1.23538(3) . ?
O6 Na3 2.32683(5) 4 ?
O13 C23 1.27239(3) . ?
O13 Na3 2.42567(5) . ?
O9 C15 1.274225(17) . ?
O9 Na3 2.45560(5) . ?
O16 C27 1.27917(3) . ?
O15 C27 1.26063(3) . ?
O15 Na3 2.47011(3) . ?
O10 C15 1.24032(2) . ?
O10 Na2 2.24401(4) . ?
O10 Na1 2.30778(4) . ?
O4 C5 1.23519(3) . ?
N1 C3 1.48901(3) . ?
N1 C12 1.50724(3) . ?
N1 C2 1.494779(17) . ?
N3 C10 1.47824(3) . ?
N3 C8 1.48998(3) . ?
N3 C11 1.48797(3) . ?
N2 C4 1.50311(3) . ?
N2 C6 1.474804(15) . ?
N2 C7 1.49229(5) . ?
N5 C21A 1.535733(11) . ?
N5 C18A 1.42294(3) . ?
N5 C20 1.47507(2) . ?
N5 C21B 1.42966(2) . ?
N5 C18B 1.79122(4) . ?
N4 C26B 1.44670(4) . ?
N4 C16 1.47901(3) . ?
N4 C17A 1.54464(4) . ?
N4 C26A 1.70763(4) . ?
N4 C17B 1.40756(3) . ?
C1 C2 1.51233(2) . ?
N6 C22A 1.452204(17) . ?
N6 C25B 1.56424(3) . ?
N6 C24 1.47536(3) . ?
N6 C22B 1.74593(3) . ?
N6 C25A 1.20725(2) . ?
C10 C9 1.52869(3) . ?
C8 C7 1.51311(3) . ?
C11 C12 1.512651(10) . ?
C26B C25B 1.50823(3) . ?
C3 C4 1.52249(3) . ?
C21A C22A 1.51129(3) . ?
C16 C15 1.50640(2) . ?
C14 C13 1.49731(4) . ?
C18A C17A 1.52837(3) . ?
C20 C19 1.51751(3) . ?
C6 C5 1.51957(2) . ?
C28 C27 1.498111(15) . ?
C24 C23 1.51670(2) . ?
C15 Na1 3.12130(6) . ?
Na2 Na3 3.63279(7) . ?
Na2 O18 2.28260(4) . ?
Na2 Na1 3.68280(8) . ?
Na2 Na1 3.17364(5) 7_556 ?
Na3 O18 2.37721(4) . ?
Na3 O17 2.40569(5) . ?
C26A C25A 1.522902(15) . ?
C22B C21B 1.51663(4) . ?
C17B C18B 1.485731(13) . ?

loop_
_geom_hbond_atom_site_label_D
_geom_hbond_atom_site_label_H
_geom_hbond_atom_site_label_A
_geom_hbond_distance_DH
_geom_hbond_distance_HA
_geom_hbond_distance_DA
_geom_hbond_angle_DHA
_geom_hbond_site_symmetry_A
_geom_hbond_publ_flag
O27 H27A O30 0.87 1.97 2.81254(4) 163.1 2_556 yes
O27 H27B O32 0.87 2.11 2.88316(5) 147.6 . yes
O24 H24C O23 0.87 2.04 2.89349(7) 167.4 . yes
O32 H32B O27 0.87 2.19 2.88316(5) 136.9 . yes
O28 H28E O6 0.87 1.99 2.84963(6) 170.0 7_566 yes
O20 H21E O8 0.87 1.92 2.75930(4) 163.2 4_545 yes
O18 H18C O12 0.92 1.7863(0) 2.69039(5) 167.907(1) 6_565 yes
O18 H18D O19 0.9107(0) 1.9499(0) 2.80058(6) 154.719(1) . yes
O17 H17D O14 0.8603(0) 1.9607(0) 2.81156(6) 169.8 . yes
